data_7158327
loop_
_publ_author_name
'Dai, Zengjin'
'Pan, Ying-Min'
'Wang, Shou-Guo'
'Zhang, Xumu'
'Yin, Qin'

_publ_section_title
;
 Direct reductive amination of ketones with ammonium salt catalysed by
 Cp*Ir(III) complexes bearing an amidato ligand.
;
_journal_issue 41
_journal_name_full 'Organic &amp; biomolecular chemistry'
_journal_page_first 8934
_journal_page_last 8939
_journal_paper_doi 10.1039/d1ob01710a
_journal_volume 19
_journal_year 2021
_chemical_absolute_configuration ad
_chemical_formula_moiety 'C27 H32 Cl Ir N O P, 0.323(H2 O)'
_chemical_formula_sum 'C27 H32.65 Cl Ir N O1.32 P'
_chemical_formula_weight 650.96
_space_group_crystal_system orthorhombic
_space_group_IT_number 19
_space_group_name_Hall 'P 2ac 2ab'
_space_group_name_H-M_alt 'P 21 21 21'
_atom_sites_solution_hydrogens mixed
_atom_sites_solution_primary dual
_audit_creation_date 2021-05-20
_audit_creation_method
;
Olex2 1.3
(compiled 2020.11.12 svn.r5f609507 for OlexSys, GUI svn.r6272)
;
_audit_update_record
;
2021-05-25 deposited with the CCDC.	2021-09-29 downloaded from the CCDC.
;
_cell_angle_alpha 90
_cell_angle_beta 90
_cell_angle_gamma 90
_cell_formula_units_Z 4
_cell_length_a 12.8894(7)
_cell_length_b 13.1148(7)
_cell_length_c 14.7203(8)
_cell_measurement_reflns_used 9604
_cell_measurement_temperature 100
_cell_measurement_theta_max 68.27
_cell_measurement_theta_min 4.52
_cell_volume 2488.3(2)
_computing_cell_refinement 'SAINT V8.40A (Bruker, 2019)'
_computing_data_reduction 'SAINT V8.40A (Bruker, 2019)'
_computing_molecular_graphics 'Olex2 1.3 (Dolomanov et al., 2009)'
_computing_publication_material 'Olex2 1.3 (Dolomanov et al., 2009)'
_computing_structure_refinement 'SHELXL 2018/3 (Sheldrick, 2015)'
_computing_structure_solution 'SHELXT  (Sheldrick, 2015)'
_diffrn_ambient_temperature 100
_diffrn_detector 'Bruker PHOTON 100 area detector'
_diffrn_detector_area_resol_mean 7.9
_diffrn_detector_type 'CMOS area detector'
_diffrn_measured_fraction_theta_full 1.000
_diffrn_measured_fraction_theta_max 1.000
_diffrn_measurement_device 'three-circle diffractometer'
_diffrn_measurement_device_type 'Bruker D8 VENTURE'
_diffrn_measurement_method '\w and \f scans'
_diffrn_radiation_monochromator 'mirror optics'
_diffrn_radiation_probe x-ray
_diffrn_radiation_type CuK\a
_diffrn_radiation_wavelength 1.54178
_diffrn_reflns_av_R_equivalents 0.0618
_diffrn_reflns_av_unetI/netI 0.0251
_diffrn_reflns_Laue_measured_fraction_full 1.000
_diffrn_reflns_Laue_measured_fraction_max 1.000
_diffrn_reflns_limit_h_max 15
_diffrn_reflns_limit_h_min -15
_diffrn_reflns_limit_k_max 15
_diffrn_reflns_limit_k_min -15
_diffrn_reflns_limit_l_max 17
_diffrn_reflns_limit_l_min -17
_diffrn_reflns_number 47540
_diffrn_reflns_point_group_measured_fraction_full 1.000
_diffrn_reflns_point_group_measured_fraction_max 1.000
_diffrn_reflns_theta_full 67.679
_diffrn_reflns_theta_max 68.330
_diffrn_reflns_theta_min 4.515
_diffrn_source 'microfocus sealed X-ray tube'
_diffrn_source_current 1.1
_diffrn_source_power 0.055
_diffrn_source_type 'Incoatec I\ms'
_diffrn_source_voltage 50.0
_diffrn_standards_number 0
_exptl_absorpt_coefficient_mu 12.144
_exptl_absorpt_correction_T_max 0.1665
_exptl_absorpt_correction_T_min 0.0376
_exptl_absorpt_correction_type multi-scan
_exptl_absorpt_process_details
;
SADABS-2016/2 (Bruker,2016/2) was used for absorption correction.
wR2(int) was 0.1469 before and 0.0858 after correction.
The Ratio of minimum to maximum transmission is 0.2258.
The \l/2 correction factor is Not present.
;
_exptl_crystal_colour yellow
_exptl_crystal_colour_primary yellow
_exptl_crystal_density_diffrn 1.738
_exptl_crystal_description needle
_exptl_crystal_F_000 1285
_exptl_crystal_size_max 0.32
_exptl_crystal_size_mid 0.07
_exptl_crystal_size_min 0.05
_refine_diff_density_max 1.788
_refine_diff_density_min -0.591
_refine_diff_density_rms 0.110
_refine_ls_abs_structure_details
;
 Flack x determined using 1970 quotients [(I+)-(I-)]/[(I+)+(I-)]
 (Parsons, Flack and Wagner, Acta Cryst. B69 (2013) 249-259).
;
_refine_ls_abs_structure_Flack -0.024(7)
_refine_ls_extinction_method none
_refine_ls_goodness_of_fit_ref 1.092
_refine_ls_hydrogen_treatment constr
_refine_ls_matrix_type full
_refine_ls_number_parameters 307
_refine_ls_number_reflns 4582
_refine_ls_number_restraints 0
_refine_ls_restrained_S_all 1.092
_refine_ls_R_factor_all 0.0262
_refine_ls_R_factor_gt 0.0261
_refine_ls_shift/su_max 0.000
_refine_ls_shift/su_mean 0.000
_refine_ls_structure_factor_coef Fsqd
_refine_ls_weighting_details 'w=1/[\s^2^(Fo^2^)+(0.0510P)^2^+1.1084P] where P=(Fo^2^+2Fc^2^)/3'
_refine_ls_weighting_scheme calc
_refine_ls_wR_factor_gt 0.0682
_refine_ls_wR_factor_ref 0.0682
_reflns_Friedel_coverage 0.767
_reflns_Friedel_fraction_full 1.000
_reflns_Friedel_fraction_max 0.999
_reflns_number_gt 4569
_reflns_number_total 4582
_reflns_threshold_expression 'I > 2\s(I)'
_cod_data_source_file d1ob01710a2.cif
_cod_data_source_block cxy3274
_cod_depositor_comments 'Adding full bibliography for 7158327.cif.'
_cod_database_code 7158327
_shelx_shelxl_version_number 2018/3
_shelx_space_group_comment
;
The symmetry employed for this shelxl refinement is uniquely defined
by the following loop, which should always be used as a source of
symmetry information in preference to the above space-group names.
They are only intended as comments.
;
_olex2_refinement_description
;
1. Fixed Uiso
 At 1.2 times of:
  All C(H) groups, All C(H,H) groups
 At 1.5 times of:
  All C(H,H,H) groups, All O(H,H) groups
2. Others
 Sof(O2)=Sof(H2A)=Sof(H2B)=FVAR(1)
3.a Free rotating group:
 O2(H2A,H2B)
3.b Ternary CH refined with riding coordinates:
 C2(H2)
3.c Secondary CH2 refined with riding coordinates:
 C5(H5A,H5B), C1(H1A,H1B), C4(H4A,H4B)
3.d Aromatic/amide H refined with riding coordinates:
 C15(H15), C14(H14), C13(H13), C17(H17), C8(H8), C7(H7), C11(H11), C16(H16),
 C9(H9), C10(H10)
3.e Idealised Me refined as rotating group:
 C26(H26A,H26B,H26C), C24(H24A,H24B,H24C), C25(H25A,H25B,H25C), C23(H23A,H23B,
 H23C), C27(H27A,H27B,H27C)
;
_olex2_submission_special_instructions 'No special instructions were received'

loop_
_space_group_symop_operation_xyz
'x, y, z'
'-x+1/2, -y, z+1/2'
'x+1/2, -y+1/2, -z'
'-x, y+1/2, -z+1/2'

loop_
_atom_site_label
_atom_site_type_symbol
_atom_site_fract_x
_atom_site_fract_y
_atom_site_fract_z
_atom_site_U_iso_or_equiv
_atom_site_adp_type
_atom_site_occupancy
_atom_site_site_symmetry_order
_atom_site_calc_flag
_atom_site_refinement_flags_posn
_atom_site_refinement_flags_adp
_atom_site_refinement_flags_occupancy
_atom_site_disorder_assembly
_atom_site_disorder_group
Ir1 Ir 0.26790(2) 0.68655(2) 0.17442(2) 0.02338(10) Uani 1 1 d . . . . .
Cl1 Cl 0.36990(12) 0.62773(11) 0.04623(9) 0.0302(3) Uani 1 1 d . . . . .
P1 P 0.12488(12) 0.62055(11) 0.10505(10) 0.0251(3) Uani 1 1 d . . . . .
O1 O 0.3883(4) 0.8977(3) 0.0961(3) 0.0331(10) Uani 1 1 d . . . . .
N1 N 0.2344(4) 0.8068(4) 0.0885(3) 0.0271(10) Uani 1 1 d . . . . .
C3 C 0.3006(5) 0.8816(5) 0.0655(4) 0.0277(12) Uani 1 1 d . . . . .
C26 C 0.3287(6) 0.8906(5) 0.3031(4) 0.0329(14) Uani 1 1 d . . . . .
H26A H 0.365538 0.918755 0.250496 0.049 Uiso 1 1 calc R U . . .
H26B H 0.367074 0.906889 0.358688 0.049 Uiso 1 1 calc R U . . .
H26C H 0.259075 0.920358 0.306415 0.049 Uiso 1 1 calc R U . . .
C15 C 0.1326(6) 0.2850(5) 0.0144(4) 0.0378(15) Uani 1 1 d . . . . .
H15 H 0.131928 0.214813 -0.001437 0.045 Uiso 1 1 calc R U . . .
C14 C 0.0540(6) 0.3475(5) -0.0144(4) 0.0352(14) Uani 1 1 d . . . . .
H14 H 0.000420 0.320443 -0.051541 0.042 Uiso 1 1 calc R U . . .
C13 C 0.0514(5) 0.4508(5) 0.0102(4) 0.0286(12) Uani 1 1 d . . . . .
H13 H -0.003589 0.493544 -0.009660 0.034 Uiso 1 1 calc R U . . .
C18 C 0.4021(5) 0.7123(5) 0.2662(4) 0.0287(13) Uani 1 1 d . . . . .
C5 C 0.1622(5) 0.8825(5) -0.0443(4) 0.0326(13) Uani 1 1 d . . . . .
H5A H 0.184191 0.843346 -0.098468 0.039 Uiso 1 1 calc R U . . .
H5B H 0.101369 0.924866 -0.060264 0.039 Uiso 1 1 calc R U . . .
C24 C 0.2008(6) 0.5199(5) 0.3406(4) 0.0360(14) Uani 1 1 d . . . . .
H24A H 0.126882 0.537130 0.342116 0.054 Uiso 1 1 calc R U . . .
H24B H 0.224105 0.501415 0.401777 0.054 Uiso 1 1 calc R U . . .
H24C H 0.211859 0.462194 0.299390 0.054 Uiso 1 1 calc R U . . .
C17 C 0.2130(5) 0.4269(5) 0.0920(4) 0.0319(13) Uani 1 1 d . . . . .
H17 H 0.267682 0.454133 0.127791 0.038 Uiso 1 1 calc R U . . .
C8 C -0.1111(6) 0.5329(5) 0.2752(4) 0.0355(14) Uani 1 1 d . . . . .
H8 H -0.127103 0.474948 0.311237 0.043 Uiso 1 1 calc R U . . .
C6 C 0.0033(5) 0.6189(5) 0.1682(4) 0.0290(12) Uani 1 1 d . . . . .
C7 C -0.0223(5) 0.5333(5) 0.2206(4) 0.0321(13) Uani 1 1 d . . . . .
H7 H 0.021218 0.474820 0.219108 0.039 Uiso 1 1 calc R U . . .
C20 C 0.2296(5) 0.7161(5) 0.3152(4) 0.0282(12) Uani 1 1 d . . . . .
C19 C 0.3202(5) 0.7768(5) 0.2933(4) 0.0272(13) Uani 1 1 d . . . . .
C25 C 0.1306(6) 0.7539(5) 0.3573(5) 0.0353(14) Uani 1 1 d . . . . .
H25A H 0.117557 0.824127 0.337705 0.053 Uiso 1 1 calc R U . . .
H25B H 0.136749 0.751822 0.423653 0.053 Uiso 1 1 calc R U . . .
H25C H 0.072832 0.710294 0.338107 0.053 Uiso 1 1 calc R U . . .
C22 C 0.3640(6) 0.6084(5) 0.2758(4) 0.0294(13) Uani 1 1 d . . . . .
C1 C 0.1041(5) 0.7038(4) 0.0069(4) 0.0287(12) Uani 1 1 d . . . . .
H1A H 0.146029 0.680192 -0.045355 0.034 Uiso 1 1 calc R U . . .
H1B H 0.030048 0.703383 -0.010908 0.034 Uiso 1 1 calc R U . . .
C2 C 0.1373(5) 0.8110(5) 0.0354(4) 0.0283(11) Uani 1 1 d . . . . .
H2 H 0.081455 0.842221 0.073436 0.034 Uiso 1 1 calc R U . . .
C23 C 0.4295(6) 0.5141(5) 0.2607(4) 0.0357(14) Uani 1 1 d . . . . .
H23A H 0.384900 0.453568 0.261272 0.054 Uiso 1 1 calc R U . . .
H23B H 0.481282 0.508556 0.309197 0.054 Uiso 1 1 calc R U . . .
H23C H 0.464713 0.519069 0.201861 0.054 Uiso 1 1 calc R U . . .
C11 C -0.0631(5) 0.7027(5) 0.1702(4) 0.0328(13) Uani 1 1 d . . . . .
H11 H -0.047298 0.761126 0.134651 0.039 Uiso 1 1 calc R U . . .
C16 C 0.2135(6) 0.3239(5) 0.0667(4) 0.0353(14) Uani 1 1 d . . . . .
H16 H 0.268886 0.280792 0.085057 0.042 Uiso 1 1 calc R U . . .
C12 C 0.1306(5) 0.4894(5) 0.0639(4) 0.0279(12) Uani 1 1 d . . . . .
C9 C -0.1757(6) 0.6172(5) 0.2764(5) 0.0383(15) Uani 1 1 d . . . . .
H9 H -0.235903 0.617108 0.313585 0.046 Uiso 1 1 calc R U . . .
C27 C 0.5092(5) 0.7432(5) 0.2398(4) 0.0329(13) Uani 1 1 d . . . . .
H27A H 0.544233 0.685730 0.210401 0.049 Uiso 1 1 calc R U . . .
H27B H 0.547949 0.763468 0.294137 0.049 Uiso 1 1 calc R U . . .
H27C H 0.505696 0.800817 0.197477 0.049 Uiso 1 1 calc R U . . .
C4 C 0.2507(5) 0.9480(5) -0.0083(4) 0.0311(13) Uani 1 1 d . . . . .
H4A H 0.224105 1.012593 0.017628 0.037 Uiso 1 1 calc R U . . .
H4B H 0.301035 0.963958 -0.057033 0.037 Uiso 1 1 calc R U . . .
C10 C -0.1528(6) 0.7019(5) 0.2237(5) 0.0366(14) Uani 1 1 d . . . . .
H10 H -0.197905 0.759245 0.223893 0.044 Uiso 1 1 calc R U . . .
C21 C 0.2616(6) 0.6102(5) 0.3075(4) 0.0298(12) Uani 1 1 d . . . . .
O2 O 0.4765(17) 0.4068(14) 0.0331(14) 0.058(7) Uani 0.32(2) 1 d G . P . .
H2A H 0.471859 0.346972 0.007876 0.087 Uiso 0.32(2) 1 d G U P . .
H2B H 0.538323 0.431379 0.024364 0.087 Uiso 0.32(2) 1 d G U P . .

loop_
_atom_site_aniso_label
_atom_site_aniso_U_11
_atom_site_aniso_U_22
_atom_site_aniso_U_33
_atom_site_aniso_U_23
_atom_site_aniso_U_13
_atom_site_aniso_U_12
Ir1 0.02952(15) 0.02058(14) 0.02003(14) 0.00044(8) -0.00066(8) 0.00026(8)
Cl1 0.0362(7) 0.0294(7) 0.0251(7) -0.0024(5) 0.0006(6) 0.0006(6)
P1 0.0315(7) 0.0211(7) 0.0228(7) 0.0004(5) -0.0009(6) -0.0006(6)
O1 0.039(3) 0.030(2) 0.030(2) 0.0034(18) -0.005(2) -0.0026(19)
N1 0.034(2) 0.022(2) 0.025(2) 0.0028(18) -0.004(2) 0.006(2)
C3 0.033(3) 0.025(3) 0.025(3) 0.001(2) 0.002(2) 0.002(3)
C26 0.041(4) 0.029(3) 0.029(3) -0.005(2) 0.000(3) -0.001(3)
C15 0.061(4) 0.025(3) 0.028(3) -0.002(2) 0.007(3) -0.004(3)
C14 0.047(4) 0.032(3) 0.027(3) -0.004(2) 0.005(3) -0.010(3)
C13 0.036(3) 0.028(3) 0.022(3) -0.002(2) 0.005(2) -0.003(3)
C18 0.038(3) 0.027(3) 0.021(3) 0.003(2) -0.003(2) 0.002(2)
C5 0.034(3) 0.034(3) 0.031(3) 0.010(3) -0.002(3) -0.004(3)
C24 0.049(4) 0.031(3) 0.028(3) 0.006(2) -0.003(3) -0.004(3)
C17 0.039(3) 0.029(3) 0.028(3) 0.001(2) 0.004(3) 0.000(3)
C8 0.045(4) 0.033(3) 0.028(3) 0.000(2) 0.000(3) -0.007(3)
C6 0.034(3) 0.031(3) 0.022(3) -0.005(2) -0.002(3) 0.000(2)
C7 0.040(3) 0.026(3) 0.031(3) -0.003(2) -0.003(3) -0.002(3)
C20 0.034(3) 0.032(3) 0.018(2) 0.001(2) 0.001(3) 0.000(2)
C19 0.032(3) 0.030(3) 0.020(3) -0.001(2) -0.003(2) 0.000(2)
C25 0.041(3) 0.033(4) 0.031(3) -0.001(3) 0.002(3) 0.002(3)
C22 0.043(3) 0.026(3) 0.020(3) -0.002(2) -0.001(3) -0.001(3)
C1 0.036(3) 0.025(3) 0.025(3) 0.002(2) 0.002(2) -0.002(2)
C2 0.035(3) 0.024(3) 0.026(3) 0.004(3) -0.002(2) -0.001(3)
C23 0.048(4) 0.033(3) 0.027(3) -0.002(2) -0.005(3) 0.005(3)
C11 0.040(3) 0.026(3) 0.032(3) 0.000(3) 0.003(3) -0.002(2)
C16 0.052(4) 0.030(3) 0.023(3) 0.003(2) 0.007(3) 0.005(3)
C12 0.038(3) 0.025(3) 0.021(3) 0.000(2) 0.004(2) -0.003(3)
C9 0.045(4) 0.039(4) 0.030(3) -0.005(3) 0.008(3) 0.000(3)
C27 0.037(3) 0.036(3) 0.027(3) 0.001(3) -0.002(2) 0.003(3)
C4 0.034(3) 0.028(3) 0.031(3) 0.006(2) -0.001(2) 0.000(3)
C10 0.039(3) 0.032(3) 0.039(3) -0.005(3) 0.006(3) 0.002(3)
C21 0.042(3) 0.030(3) 0.017(2) 0.001(2) -0.002(2) -0.002(3)
O2 0.071(13) 0.040(11) 0.064(13) -0.017(8) -0.026(11) 0.006(8)

loop_
_atom_type_symbol
_atom_type_description
_atom_type_scat_dispersion_real
_atom_type_scat_dispersion_imag
_atom_type_scat_source
C C 0.0181 0.0091 'International Tables Vol C Tables 4.2.6.8 and 6.1.1.4'
H H 0.0000 0.0000 'International Tables Vol C Tables 4.2.6.8 and 6.1.1.4'
Cl Cl 0.3639 0.7018 'International Tables Vol C Tables 4.2.6.8 and 6.1.1.4'
Ir Ir -4.7710 6.5667 'International Tables Vol C Tables 4.2.6.8 and 6.1.1.4'
N N 0.0311 0.0180 'International Tables Vol C Tables 4.2.6.8 and 6.1.1.4'
O O 0.0492 0.0322 'International Tables Vol C Tables 4.2.6.8 and 6.1.1.4'
P P 0.2955 0.4335 'International Tables Vol C Tables 4.2.6.8 and 6.1.1.4'

loop_
_geom_angle_atom_site_label_1
_geom_angle_atom_site_label_2
_geom_angle_atom_site_label_3
_geom_angle
_geom_angle_site_symmetry_1
_geom_angle_site_symmetry_3
_geom_angle_publ_flag
P1 Ir1 Cl1 88.23(5) . . ?
N1 Ir1 Cl1 83.11(14) . . ?
N1 Ir1 P1 81.19(15) . . ?
N1 Ir1 C18 114.7(2) . . ?
N1 Ir1 C20 113.6(2) . . ?
N1 Ir1 C19 98.0(2) . . ?
N1 Ir1 C22 152.9(2) . . ?
N1 Ir1 C21 152.1(2) . . ?
C18 Ir1 Cl1 95.71(17) . . ?
C18 Ir1 P1 163.91(16) . . ?
C20 Ir1 Cl1 157.69(17) . . ?
C20 Ir1 P1 108.20(17) . . ?
C20 Ir1 C18 64.4(2) . . ?
C20 Ir1 C19 38.6(2) . . ?
C20 Ir1 C22 64.0(2) . . ?
C20 Ir1 C21 38.9(2) . . ?
C19 Ir1 Cl1 128.21(18) . . ?
C19 Ir1 P1 143.38(18) . . ?
C19 Ir1 C18 37.0(2) . . ?
C22 Ir1 Cl1 94.26(17) . . ?
C22 Ir1 P1 125.76(18) . . ?
C22 Ir1 C18 38.5(2) . . ?
C22 Ir1 C19 62.7(2) . . ?
C22 Ir1 C21 37.2(3) . . ?
C21 Ir1 Cl1 124.58(18) . . ?
C21 Ir1 P1 101.33(18) . . ?
C21 Ir1 C18 63.7(2) . . ?
C21 Ir1 C19 63.4(2) . . ?
C6 P1 Ir1 118.2(2) . . ?
C6 P1 C1 106.5(3) . . ?
C6 P1 C12 101.1(3) . . ?
C1 P1 Ir1 104.2(2) . . ?
C12 P1 Ir1 118.3(2) . . ?
C12 P1 C1 107.8(3) . . ?
C3 N1 Ir1 125.4(4) . . ?
C3 N1 C2 112.2(5) . . ?
C2 N1 Ir1 121.9(4) . . ?
O1 C3 N1 127.9(6) . . ?
O1 C3 C4 123.0(6) . . ?
N1 C3 C4 109.1(5) . . ?
H26A C26 H26B 109.5 . . ?
H26A C26 H26C 109.5 . . ?
H26B C26 H26C 109.5 . . ?
C19 C26 H26A 109.5 . . ?
C19 C26 H26B 109.5 . . ?
C19 C26 H26C 109.5 . . ?
C14 C15 H15 119.8 . . ?
C14 C15 C16 120.4(6) . . ?
C16 C15 H15 119.8 . . ?
C15 C14 H14 119.5 . . ?
C15 C14 C13 121.0(7) . . ?
C13 C14 H14 119.5 . . ?
C14 C13 H13 120.6 . . ?
C12 C13 C14 118.8(6) . . ?
C12 C13 H13 120.6 . . ?
C19 C18 Ir1 71.3(4) . . ?
C19 C18 C22 106.4(6) . . ?
C19 C18 C27 127.2(6) . . ?
C22 C18 Ir1 69.7(4) . . ?
C22 C18 C27 126.3(6) . . ?
C27 C18 Ir1 127.2(4) . . ?
H5A C5 H5B 109.0 . . ?
C2 C5 H5A 111.0 . . ?
C2 C5 H5B 111.0 . . ?
C4 C5 H5A 111.0 . . ?
C4 C5 H5B 111.0 . . ?
C4 C5 C2 103.6(5) . . ?
H24A C24 H24B 109.5 . . ?
H24A C24 H24C 109.5 . . ?
H24B C24 H24C 109.5 . . ?
C21 C24 H24A 109.5 . . ?
C21 C24 H24B 109.5 . . ?
C21 C24 H24C 109.5 . . ?
C16 C17 H17 120.4 . . ?
C16 C17 C12 119.2(6) . . ?
C12 C17 H17 120.4 . . ?
C7 C8 H8 120.1 . . ?
C9 C8 H8 120.1 . . ?
C9 C8 C7 119.8(6) . . ?
C7 C6 P1 119.5(5) . . ?
C11 C6 P1 122.0(5) . . ?
C11 C6 C7 118.4(6) . . ?
C8 C7 C6 120.7(6) . . ?
C8 C7 H7 119.6 . . ?
C6 C7 H7 119.6 . . ?
C19 C20 Ir1 72.6(3) . . ?
C19 C20 C25 126.5(6) . . ?
C19 C20 C21 106.1(6) . . ?
C25 C20 Ir1 130.4(4) . . ?
C21 C20 Ir1 71.9(3) . . ?
C21 C20 C25 126.0(6) . . ?
C26 C19 Ir1 128.9(4) . . ?
C18 C19 Ir1 71.6(3) . . ?
C18 C19 C26 124.6(6) . . ?
C18 C19 C20 109.7(5) . . ?
C20 C19 Ir1 68.7(3) . . ?
C20 C19 C26 125.6(6) . . ?
C20 C25 H25A 109.5 . . ?
C20 C25 H25B 109.5 . . ?
C20 C25 H25C 109.5 . . ?
H25A C25 H25B 109.5 . . ?
H25A C25 H25C 109.5 . . ?
H25B C25 H25C 109.5 . . ?
C18 C22 Ir1 71.8(4) . . ?
C18 C22 C23 124.3(6) . . ?
C23 C22 Ir1 126.7(4) . . ?
C21 C22 Ir1 71.7(4) . . ?
C21 C22 C18 109.5(6) . . ?
C21 C22 C23 126.0(6) . . ?
P1 C1 H1A 110.3 . . ?
P1 C1 H1B 110.3 . . ?
H1A C1 H1B 108.6 . . ?
C2 C1 P1 107.0(4) . . ?
C2 C1 H1A 110.3 . . ?
C2 C1 H1B 110.3 . . ?
N1 C2 C5 104.5(5) . . ?
N1 C2 C1 110.4(5) . . ?
N1 C2 H2 109.2 . . ?
C5 C2 H2 109.2 . . ?
C1 C2 C5 114.3(5) . . ?
C1 C2 H2 109.2 . . ?
C22 C23 H23A 109.5 . . ?
C22 C23 H23B 109.5 . . ?
C22 C23 H23C 109.5 . . ?
H23A C23 H23B 109.5 . . ?
H23A C23 H23C 109.5 . . ?
H23B C23 H23C 109.5 . . ?
C6 C11 H11 119.5 . . ?
C6 C11 C10 120.9(6) . . ?
C10 C11 H11 119.5 . . ?
C15 C16 C17 119.7(6) . . ?
C15 C16 H16 120.1 . . ?
C17 C16 H16 120.1 . . ?
C13 C12 P1 120.2(5) . . ?
C13 C12 C17 120.8(6) . . ?
C17 C12 P1 118.9(5) . . ?
C8 C9 H9 119.8 . . ?
C8 C9 C10 120.3(7) . . ?
C10 C9 H9 119.8 . . ?
C18 C27 H27A 109.5 . . ?
C18 C27 H27B 109.5 . . ?
C18 C27 H27C 109.5 . . ?
H27A C27 H27B 109.5 . . ?
H27A C27 H27C 109.5 . . ?
H27B C27 H27C 109.5 . . ?
C3 C4 H4A 111.0 . . ?
C3 C4 H4B 111.0 . . ?
C5 C4 C3 103.9(5) . . ?
C5 C4 H4A 111.0 . . ?
C5 C4 H4B 111.0 . . ?
H4A C4 H4B 109.0 . . ?
C11 C10 H10 120.1 . . ?
C9 C10 C11 119.7(6) . . ?
C9 C10 H10 120.1 . . ?
C24 C21 Ir1 131.8(4) . . ?
C20 C21 Ir1 69.2(3) . . ?
C20 C21 C24 125.5(6) . . ?
C22 C21 Ir1 71.1(3) . . ?
C22 C21 C24 125.9(6) . . ?
C22 C21 C20 108.1(6) . . ?
H2A O2 H2B 109.5 . . ?

loop_
_geom_bond_atom_site_label_1
_geom_bond_atom_site_label_2
_geom_bond_distance
_geom_bond_site_symmetry_2
_geom_bond_publ_flag
Ir1 Cl1 2.4258(14) . ?
Ir1 P1 2.2781(15) . ?
Ir1 N1 2.067(5) . ?
Ir1 C18 2.221(6) . ?
Ir1 C20 2.165(6) . ?
Ir1 C19 2.217(6) . ?
Ir1 C22 2.194(6) . ?
Ir1 C21 2.202(6) . ?
P1 C6 1.822(6) . ?
P1 C1 1.830(6) . ?
P1 C12 1.825(6) . ?
O1 C3 1.236(8) . ?
N1 C3 1.343(8) . ?
N1 C2 1.477(7) . ?
C3 C4 1.533(8) . ?
C26 H26A 0.9800 . ?
C26 H26B 0.9800 . ?
C26 H26C 0.9800 . ?
C26 C19 1.504(9) . ?
C15 H15 0.9500 . ?
C15 C14 1.370(11) . ?
C15 C16 1.393(11) . ?
C14 H14 0.9500 . ?
C14 C13 1.402(9) . ?
C13 H13 0.9500 . ?
C13 C12 1.387(9) . ?
C18 C19 1.410(9) . ?
C18 C22 1.456(9) . ?
C18 C27 1.490(9) . ?
C5 H5A 0.9900 . ?
C5 H5B 0.9900 . ?
C5 C2 1.535(8) . ?
C5 C4 1.523(9) . ?
C24 H24A 0.9800 . ?
C24 H24B 0.9800 . ?
C24 H24C 0.9800 . ?
C24 C21 1.501(9) . ?
C17 H17 0.9500 . ?
C17 C16 1.401(9) . ?
C17 C12 1.403(9) . ?
C8 H8 0.9500 . ?
C8 C7 1.398(10) . ?
C8 C9 1.384(10) . ?
C6 C7 1.403(9) . ?
C6 C11 1.393(9) . ?
C7 H7 0.9500 . ?
C20 C19 1.450(9) . ?
C20 C25 1.503(9) . ?
C20 C21 1.454(9) . ?
C25 H25A 0.9800 . ?
C25 H25B 0.9800 . ?
C25 H25C 0.9800 . ?
C22 C23 1.514(9) . ?
C22 C21 1.400(10) . ?
C1 H1A 0.9900 . ?
C1 H1B 0.9900 . ?
C1 C2 1.529(8) . ?
C2 H2 1.0000 . ?
C23 H23A 0.9800 . ?
C23 H23B 0.9800 . ?
C23 H23C 0.9800 . ?
C11 H11 0.9500 . ?
C11 C10 1.399(10) . ?
C16 H16 0.9500 . ?
C9 H9 0.9500 . ?
C9 C10 1.387(10) . ?
C27 H27A 0.9800 . ?
C27 H27B 0.9800 . ?
C27 H27C 0.9800 . ?
C4 H4A 0.9900 . ?
C4 H4B 0.9900 . ?
C10 H10 0.9500 . ?
O2 H2A 0.8702 . ?
O2 H2B 0.8698 . ?

loop_
_geom_torsion_atom_site_label_1
_geom_torsion_atom_site_label_2
_geom_torsion_atom_site_label_3
_geom_torsion_atom_site_label_4
_geom_torsion
_geom_torsion_site_symmetry_1
_geom_torsion_site_symmetry_2
_geom_torsion_site_symmetry_3
_geom_torsion_site_symmetry_4
_geom_torsion_publ_flag
Ir1 P1 C6 C7 -91.1(5) . . . . ?
Ir1 P1 C6 C11 85.2(5) . . . . ?
Ir1 P1 C1 C2 -33.8(4) . . . . ?
Ir1 P1 C12 C13 -170.9(4) . . . . ?
Ir1 P1 C12 C17 12.9(6) . . . . ?
Ir1 N1 C3 O1 -6.8(9) . . . . ?
Ir1 N1 C3 C4 173.0(4) . . . . ?
Ir1 N1 C2 C5 -157.2(4) . . . . ?
Ir1 N1 C2 C1 -33.9(6) . . . . ?
Ir1 C18 C19 C26 -125.1(6) . . . . ?
Ir1 C18 C19 C20 58.3(4) . . . . ?
Ir1 C18 C22 C23 122.4(6) . . . . ?
Ir1 C18 C22 C21 -62.2(4) . . . . ?
Ir1 C20 C19 C26 123.4(6) . . . . ?
Ir1 C20 C19 C18 -60.1(4) . . . . ?
Ir1 C20 C21 C24 -127.2(6) . . . . ?
Ir1 C20 C21 C22 60.8(4) . . . . ?
Ir1 C22 C21 C24 128.4(6) . . . . ?
Ir1 C22 C21 C20 -59.6(4) . . . . ?
P1 C6 C7 C8 175.1(5) . . . . ?
P1 C6 C11 C10 -175.9(5) . . . . ?
P1 C1 C2 N1 42.1(6) . . . . ?
P1 C1 C2 C5 159.5(4) . . . . ?
O1 C3 C4 C5 162.9(6) . . . . ?
N1 C3 C4 C5 -16.9(7) . . . . ?
C3 N1 C2 C5 15.1(7) . . . . ?
C3 N1 C2 C1 138.4(5) . . . . ?
C15 C14 C13 C12 0.5(9) . . . . ?
C14 C15 C16 C17 1.7(10) . . . . ?
C14 C13 C12 P1 -175.0(5) . . . . ?
C14 C13 C12 C17 1.1(9) . . . . ?
C18 C22 C21 Ir1 62.2(4) . . . . ?
C18 C22 C21 C24 -169.4(6) . . . . ?
C18 C22 C21 C20 2.6(6) . . . . ?
C8 C9 C10 C11 -1.1(11) . . . . ?
C6 P1 C1 C2 91.8(4) . . . . ?
C6 P1 C12 C13 58.4(5) . . . . ?
C6 P1 C12 C17 -117.8(5) . . . . ?
C6 C11 C10 C9 0.7(10) . . . . ?
C7 C8 C9 C10 0.2(10) . . . . ?
C7 C6 C11 C10 0.5(9) . . . . ?
C19 C18 C22 Ir1 62.4(4) . . . . ?
C19 C18 C22 C23 -175.2(6) . . . . ?
C19 C18 C22 C21 0.2(7) . . . . ?
C19 C20 C21 Ir1 -65.1(4) . . . . ?
C19 C20 C21 C24 167.7(6) . . . . ?
C19 C20 C21 C22 -4.3(6) . . . . ?
C25 C20 C19 Ir1 -127.8(6) . . . . ?
C25 C20 C19 C26 -4.5(10) . . . . ?
C25 C20 C19 C18 172.1(6) . . . . ?
C25 C20 C21 Ir1 127.3(6) . . . . ?
C25 C20 C21 C24 0.1(10) . . . . ?
C25 C20 C21 C22 -172.0(6) . . . . ?
C22 C18 C19 Ir1 -61.3(4) . . . . ?
C22 C18 C19 C26 173.6(6) . . . . ?
C22 C18 C19 C20 -3.0(7) . . . . ?
C1 P1 C6 C7 152.2(5) . . . . ?
C1 P1 C6 C11 -31.4(6) . . . . ?
C1 P1 C12 C13 -53.1(6) . . . . ?
C1 P1 C12 C17 130.7(5) . . . . ?
C2 N1 C3 O1 -178.7(6) . . . . ?
C2 N1 C3 C4 1.1(7) . . . . ?
C2 C5 C4 C3 24.8(6) . . . . ?
C23 C22 C21 Ir1 -122.5(6) . . . . ?
C23 C22 C21 C24 5.9(10) . . . . ?
C23 C22 C21 C20 177.9(6) . . . . ?
C11 C6 C7 C8 -1.4(9) . . . . ?
C16 C15 C14 C13 -1.9(10) . . . . ?
C16 C17 C12 P1 174.9(5) . . . . ?
C16 C17 C12 C13 -1.3(9) . . . . ?
C12 P1 C6 C7 39.7(5) . . . . ?
C12 P1 C6 C11 -144.0(5) . . . . ?
C12 P1 C1 C2 -160.3(4) . . . . ?
C12 C17 C16 C15 -0.2(9) . . . . ?
C9 C8 C7 C6 1.1(10) . . . . ?
C27 C18 C19 Ir1 123.0(6) . . . . ?
C27 C18 C19 C26 -2.1(10) . . . . ?
C27 C18 C19 C20 -178.7(5) . . . . ?
C27 C18 C22 Ir1 -121.9(6) . . . . ?
C27 C18 C22 C23 0.5(9) . . . . ?
C27 C18 C22 C21 176.0(6) . . . . ?
C4 C5 C2 N1 -24.5(6) . . . . ?
C4 C5 C2 C1 -145.2(5) . . . . ?
C21 C20 C19 Ir1 64.6(4) . . . . ?
C21 C20 C19 C26 -172.0(6) . . . . ?
C21 C20 C19 C18 4.5(7) . . . . ?
